data_7153196
loop_
_publ_author_name
'Ma, Ying-Xian'
'Han, Ying'
'Cao, Jing'
'Chen, Chuan-Feng'

_publ_section_title
;
 Complexation of a pentiptycene-derived trans-bis(crown ether) host with
 different terminally functionalized paraquat derivatives in solution and
 the solid state: a switchable complexation process controlled by
 potassium ions.
;
_journal_issue 47
_journal_name_full 'Organic &amp; biomolecular chemistry'
_journal_page_first 8183
_journal_page_last 8190
_journal_paper_doi 10.1039/c3ob41700j
_journal_volume 11
_journal_year 2013
_chemical_formula_sum 'C104 H116 F24 N4 O24 P4'
_chemical_formula_weight 2385.89
_chemical_name_systematic
; 
 ? 
;
_space_group_IT_number 14
_symmetry_cell_setting monoclinic
_symmetry_space_group_name_Hall '-P 2ybc'
_symmetry_space_group_name_H-M 'P 1 21/c 1'
_atom_sites_solution_hydrogens geom
_atom_sites_solution_primary direct
_atom_sites_solution_secondary difmap
_audit_creation_method SHELXL-97
_cell_angle_alpha 90.00
_cell_angle_beta 112.39(3)
_cell_angle_gamma 90.00
_cell_formula_units_Z 2
_cell_length_a 13.000(3)
_cell_length_b 30.563(6)
_cell_length_c 15.580(3)
_cell_measurement_reflns_used 18770
_cell_measurement_temperature 173(2)
_cell_measurement_theta_max 31.2860
_cell_measurement_theta_min 1.3325
_cell_volume 5724(2)
_computing_cell_refinement 'CrystalClear (Rigaku Inc., 2008)'
_computing_data_collection 'CrystalClear (Rigaku Inc., 2008)'
_computing_data_reduction 'CrystalClear (Rigaku Inc., 2008)'
_computing_molecular_graphics
;
 Mercury: visualization and analysis of crystal structures, C. F. Macrae,
 P. R. Edgington, P. McCabe, E. Pidcock, G. P. Shields, R. Taylor,
 M. Towler and J. van de Streek, J. Appl. Cryst., 39, 453-457, 2006.
;
_computing_publication_material 'SHELX-97 (Sheldrick, 2008)'
_computing_structure_refinement 'SHELX-97 (Sheldrick, 2008)'
_computing_structure_solution 'SHELX-97 (Sheldrick, 2008)'
_diffrn_ambient_temperature 173(2)
_diffrn_detector_area_resol_mean 28.5714
_diffrn_measured_fraction_theta_full 0.996
_diffrn_measured_fraction_theta_max 0.996
_diffrn_measurement_device_type 'MM007HF + CCD (Saturn724+)'
_diffrn_measurement_method '\w scans at fixed \c = 45\%'
_diffrn_radiation_monochromator Confocal
_diffrn_radiation_source 'Rotating Anode'
_diffrn_radiation_type MoK\a
_diffrn_radiation_wavelength 0.71073
_diffrn_reflns_av_R_equivalents 0.0417
_diffrn_reflns_av_sigmaI/netI 0.0408
_diffrn_reflns_limit_h_max 12
_diffrn_reflns_limit_h_min -16
_diffrn_reflns_limit_k_max 39
_diffrn_reflns_limit_k_min -39
_diffrn_reflns_limit_l_max 20
_diffrn_reflns_limit_l_min -20
_diffrn_reflns_number 38652
_diffrn_reflns_theta_full 27.46
_diffrn_reflns_theta_max 27.46
_diffrn_reflns_theta_min 1.56
_exptl_absorpt_coefficient_mu 0.175
_exptl_absorpt_correction_T_max 1.0000
_exptl_absorpt_correction_T_min 0.3429
_exptl_absorpt_correction_type multi-scan
_exptl_absorpt_process_details 'CrystalClear (Rigaku Inc., 2008)'
_exptl_crystal_colour yellow
_exptl_crystal_density_diffrn 1.384
_exptl_crystal_density_method 'not measured'
_exptl_crystal_description block
_exptl_crystal_F_000 2472
_exptl_crystal_size_max 0.50
_exptl_crystal_size_mid 0.41
_exptl_crystal_size_min 0.26
_platon_squeeze_details
;
;
_refine_diff_density_max 2.127
_refine_diff_density_min -0.825
_refine_diff_density_rms 0.170
_refine_ls_extinction_method none
_refine_ls_goodness_of_fit_ref 1.743
_refine_ls_hydrogen_treatment constr
_refine_ls_matrix_type full
_refine_ls_number_parameters 756
_refine_ls_number_reflns 13041
_refine_ls_number_restraints 1182
_refine_ls_restrained_S_all 1.788
_refine_ls_R_factor_all 0.1528
_refine_ls_R_factor_gt 0.1379
_refine_ls_shift/su_max 0.094
_refine_ls_shift/su_mean 0.011
_refine_ls_structure_factor_coef Fsqd
_refine_ls_weighting_details 'calc w=1/[\s^2^(Fo^2^)+(0.2000P)^2^+0.0000P] where P=(Fo^2^+2Fc^2^)/3'
_refine_ls_weighting_scheme calc
_refine_ls_wR_factor_gt 0.4134
_refine_ls_wR_factor_ref 0.4314
_reflns_number_gt 10825
_reflns_number_total 13041
_reflns_threshold_expression >2sigma(I)
_cod_data_source_file c3ob41700j.txt
_cod_data_source_block mx2052
_cod_original_cell_volume 5723(2)
_cod_original_sg_symbol_H-M P2(1)/c
_cod_database_code 7153196

loop_
_symmetry_equiv_pos_as_xyz
'x, y, z'
'-x, y+1/2, -z+1/2'
'-x, -y, -z'
'x, -y-1/2, z-1/2'

loop_
_atom_site_label
_atom_site_type_symbol
_atom_site_fract_x
_atom_site_fract_y
_atom_site_fract_z
_atom_site_U_iso_or_equiv
_atom_site_adp_type
_atom_site_occupancy
_atom_site_symmetry_multiplicity
_atom_site_calc_flag
_atom_site_refinement_flags
_atom_site_disorder_assembly
_atom_site_disorder_group
F1 F 0.5431(3) 0.74278(14) 0.5001(3) 0.0891(11) Uani 1 1 d U . .
F2 F 0.3994(4) 0.70394(12) 0.4049(4) 0.1083(15) Uani 1 1 d U . .
F3 F 0.3900(5) 0.73386(16) 0.5344(4) 0.1239(17) Uani 1 1 d U . .
F4 F 0.2842(3) 0.76096(17) 0.3956(4) 0.1125(15) Uani 1 1 d U . .
F5 F 0.4308(3) 0.79920(11) 0.4893(3) 0.0903(11) Uani 1 1 d U . .
F6 F 0.4381(4) 0.76893(15) 0.3626(3) 0.0977(12) Uani 1 1 d U . .
F7 F 0.1222(6) 0.4286(3) 0.2840(5) 0.169(3) Uani 1 1 d U . .
F8 F 0.0534(8) 0.4687(2) 0.3682(5) 0.192(3) Uani 1 1 d U . .
F9 F -0.0530(5) 0.43706(15) 0.2494(3) 0.1066(14) Uani 1 1 d U . .
F10 F -0.0365(6) 0.4141(3) 0.3874(4) 0.173(3) Uani 1 1 d U . .
F11 F 0.0175(7) 0.37363(16) 0.3002(5) 0.190(3) Uani 1 1 d U . .
F12 F 0.1451(4) 0.3960(2) 0.4204(3) 0.141(2) Uani 1 1 d U . .
P1 P 0.41304(10) 0.75136(4) 0.44997(9) 0.0570(4) Uani 1 1 d U . .
P2 P 0.04555(16) 0.41830(5) 0.33590(10) 0.0731(5) Uani 1 1 d U . .
O1 O 0.3207(5) 0.61702(15) -0.2986(3) 0.0921(14) Uani 1 1 d U . .
O2 O 0.3902(2) 0.55555(9) -0.1487(2) 0.0446(7) Uani 1 1 d U . .
O3 O 0.9179(2) 0.60752(8) -0.03571(18) 0.0375(6) Uani 1 1 d U . .
O4 O 1.0800(3) 0.67270(9) 0.0434(2) 0.0462(7) Uani 1 1 d U . .
O5 O 1.0296(3) 0.74451(10) 0.1403(2) 0.0511(7) Uani 1 1 d U . .
O6 O 0.8806(4) 0.72778(10) 0.2270(2) 0.0628(9) Uani 1 1 d U . .
O7 O 0.9483(3) 0.69183(10) 0.3922(2) 0.0533(7) Uani 1 1 d U . .
O8 O 1.1375(3) 0.63089(10) 0.4517(2) 0.0575(8) Uani 1 1 d U . .
O9 O 1.1336(2) 0.58312(10) 0.2947(2) 0.0466(7) Uani 1 1 d U . .
O10 O 1.0238(2) 0.55308(8) 0.10832(18) 0.0398(6) Uani 1 1 d U . .
O11 O 0.6220(3) 0.67206(11) -0.1272(2) 0.0608(9) Uani 1 1 d U . .
H11A H 0.6177 0.6465 -0.1479 0.091 Uiso 1 1 calc R . .
N2 N 0.7742(3) 0.66454(10) 0.0717(2) 0.0404(7) Uani 1 1 d U . .
C1 C 0.3824(8) 0.6466(4) -0.3306(7) 0.128(3) Uani 1 1 d U . .
H1A H 0.3872 0.6353 -0.3878 0.192 Uiso 1 1 calc R . .
H1B H 0.4575 0.6499 -0.2831 0.192 Uiso 1 1 calc R . .
H1C H 0.3452 0.6752 -0.3430 0.192 Uiso 1 1 calc R . .
C2 C 0.3259(6) 0.62595(17) -0.2111(4) 0.0727(15) Uani 1 1 d U . .
H2 H 0.2763 0.6459 -0.2000 0.087 Uiso 1 1 calc R . .
C3 C 0.4164(4) 0.60193(14) -0.1326(3) 0.0559(11) Uani 1 1 d U . .
H3B H 0.4906 0.6082 -0.1337 0.067 Uiso 1 1 calc R . .
H3A H 0.4161 0.6110 -0.0717 0.067 Uiso 1 1 calc R . .
C4 C 0.4458(3) 0.52910(13) -0.0746(3) 0.0444(9) Uani 1 1 d U . .
C5 C 0.5389(3) 0.50470(14) -0.0709(3) 0.0449(9) Uani 1 1 d U . .
C6 C 0.5914(3) 0.47637(13) 0.0015(3) 0.0446(9) Uani 1 1 d U . .
C7 C 0.6919(3) 0.45321(13) -0.0055(3) 0.0404(8) Uani 1 1 d U . .
H7 H 0.7300 0.4329 0.0476 0.049 Uiso 1 1 calc R . .
C8 C 0.6466(3) 0.43024(14) -0.0995(3) 0.0459(9) Uani 1 1 d U . .
C9 C 0.6491(4) 0.38561(15) -0.1142(4) 0.0553(11) Uani 1 1 d U . .
H9 H 0.6849 0.3663 -0.0639 0.066 Uiso 1 1 calc R . .
C10 C 0.5985(5) 0.36992(19) -0.2037(4) 0.0686(13) Uani 1 1 d U . .
H10 H 0.5995 0.3394 -0.2148 0.082 Uiso 1 1 calc R . .
C11 C 0.5468(5) 0.39754(18) -0.2767(4) 0.0683(13) Uani 1 1 d U . .
H11 H 0.5130 0.3859 -0.3377 0.082 Uiso 1 1 calc R . .
C12 C 0.5431(4) 0.44241(17) -0.2630(4) 0.0578(11) Uani 1 1 d U . .
H12 H 0.5073 0.4615 -0.3139 0.069 Uiso 1 1 calc R . .
C13 C 0.5933(3) 0.45888(15) -0.1726(3) 0.0482(9) Uani 1 1 d U . .
C14 C 0.5924(3) 0.50631(13) -0.1432(3) 0.0428(8) Uani 1 1 d U . .
H14 H 0.5539 0.5266 -0.1962 0.051 Uiso 1 1 calc R . .
C15 C 0.7132(3) 0.51927(12) -0.0857(3) 0.0369(7) Uani 1 1 d U . .
C16 C 0.7666(3) 0.55742(12) -0.0949(3) 0.0374(8) Uani 1 1 d U . .
H16 H 0.7313 0.5768 -0.1452 0.045 Uiso 1 1 calc R . .
C17 C 0.8712(3) 0.56690(11) -0.0302(2) 0.0335(7) Uani 1 1 d U . .
C18 C 0.9244(3) 0.53900(11) 0.0449(2) 0.0340(7) Uani 1 1 d U . .
C19 C 0.8723(3) 0.50030(11) 0.0531(2) 0.0346(7) Uani 1 1 d U . .
H19 H 0.9084 0.4805 0.1024 0.042 Uiso 1 1 calc R . .
C20 C 0.7661(3) 0.49097(12) -0.0123(3) 0.0382(8) Uani 1 1 d U . .
C21 C 1.0248(3) 0.60749(13) -0.0452(3) 0.0427(8) Uani 1 1 d U . .
H21A H 1.0187 0.5929 -0.1037 0.051 Uiso 1 1 calc R . .
H21B H 1.0810 0.5918 0.0075 0.051 Uiso 1 1 calc R . .
C22 C 1.0570(4) 0.65389(13) -0.0457(3) 0.0437(8) Uani 1 1 d U . .
H22B H 1.1237 0.6559 -0.0615 0.052 Uiso 1 1 calc R . .
H22A H 0.9958 0.6702 -0.0933 0.052 Uiso 1 1 calc R . .
C23 C 1.1252(4) 0.71518(15) 0.0518(4) 0.0571(11) Uani 1 1 d U . .
H23A H 1.0759 0.7338 0.0005 0.069 Uiso 1 1 calc R . .
H23B H 1.1988 0.7138 0.0469 0.069 Uiso 1 1 calc R . .
C24 C 1.1373(4) 0.73494(14) 0.1423(3) 0.0525(10) Uani 1 1 d U . .
H24 H 1.2056 0.7403 0.1929 0.063 Uiso 1 1 calc R . .
C25 C 1.0328(5) 0.76620(19) 0.2228(4) 0.0689(14) Uani 1 1 d U . .
H25B H 1.0655 0.7957 0.2264 0.083 Uiso 1 1 calc R . .
H25A H 1.0799 0.7494 0.2782 0.083 Uiso 1 1 calc R . .
C26 C 0.9192(5) 0.76972(15) 0.2207(4) 0.0594(11) Uani 1 1 d U . .
H26B H 0.9190 0.7879 0.2733 0.071 Uiso 1 1 calc R . .
H26A H 0.8701 0.7838 0.1621 0.071 Uiso 1 1 calc R . .
C27 C 0.8030(5) 0.72194(15) 0.2670(3) 0.0557(11) Uani 1 1 d U . .
C28 C 0.6946(5) 0.73377(18) 0.2201(4) 0.0684(14) Uani 1 1 d U . .
H28 H 0.6724 0.7484 0.1621 0.082 Uiso 1 1 calc R . .
C29 C 0.6132(5) 0.72322(19) 0.2615(5) 0.0733(15) Uani 1 1 d U . .
H29 H 0.5369 0.7304 0.2300 0.088 Uiso 1 1 calc R . .
C30 C 0.6470(5) 0.70389(18) 0.3419(5) 0.0720(14) Uani 1 1 d U . .
H30 H 0.5947 0.6976 0.3692 0.086 Uiso 1 1 calc R . .
C31 C 0.7595(5) 0.69197(15) 0.3895(4) 0.0613(11) Uani 1 1 d U . .
H31 H 0.7814 0.6773 0.4475 0.074 Uiso 1 1 calc R . .
C32 C 0.8370(4) 0.70153(13) 0.3524(3) 0.0486(9) Uani 1 1 d U . .
C33 C 0.9881(5) 0.66850(15) 0.4785(3) 0.0589(11) Uani 1 1 d U . .
H33A H 0.9496 0.6400 0.4709 0.071 Uiso 1 1 calc R . .
H33B H 0.9724 0.6855 0.5263 0.071 Uiso 1 1 calc R . .
C34 C 1.1080(5) 0.66160(16) 0.5080(3) 0.0621(12) Uani 1 1 d U . .
H34 H 1.1614 0.6762 0.5596 0.075 Uiso 1 1 calc R . .
C35 C 1.1534(4) 0.65002(14) 0.3750(3) 0.0554(11) Uani 1 1 d U . .
H35B H 1.1997 0.6767 0.3954 0.066 Uiso 1 1 calc R . .
H35A H 1.0805 0.6587 0.3275 0.066 Uiso 1 1 calc R . .
C36 C 1.2090(4) 0.61842(14) 0.3341(3) 0.0513(10) Uani 1 1 d U . .
H36B H 1.2284 0.6330 0.2855 0.062 Uiso 1 1 calc R . .
H36A H 1.2782 0.6073 0.3827 0.062 Uiso 1 1 calc R . .
C37 C 1.1784(3) 0.55152(14) 0.2508(3) 0.0447(9) Uani 1 1 d U . .
H37A H 1.2315 0.5321 0.2979 0.054 Uiso 1 1 calc R . .
H37B H 1.2180 0.5663 0.2159 0.054 Uiso 1 1 calc R . .
C38 C 1.0823(3) 0.52549(12) 0.1861(3) 0.0416(8) Uani 1 1 d U . .
H38B H 1.1094 0.4988 0.1653 0.050 Uiso 1 1 calc R . .
H38A H 1.0325 0.5165 0.2178 0.050 Uiso 1 1 calc R . .
C39 C 0.7348(4) 0.68583(13) -0.0915(3) 0.0449(9) Uani 1 1 d U . .
H39B H 0.7439 0.7100 -0.1302 0.054 Uiso 1 1 calc R . .
H39A H 0.7824 0.6612 -0.0954 0.054 Uiso 1 1 calc R . .
C40 C 0.7728(4) 0.70096(13) 0.0077(3) 0.0476(9) Uani 1 1 d U . .
H40B H 0.8485 0.7135 0.0270 0.057 Uiso 1 1 calc R . .
H40A H 0.7224 0.7243 0.0124 0.057 Uiso 1 1 calc R . .
C41 C 0.6791(3) 0.65214(14) 0.0802(3) 0.0472(9) Uani 1 1 d U . .
H41 H 0.6115 0.6665 0.0443 0.057 Uiso 1 1 calc R . .
C42 C 0.6780(4) 0.61931(16) 0.1396(3) 0.0542(10) Uani 1 1 d U . .
H42 H 0.6101 0.6104 0.1438 0.065 Uiso 1 1 calc R . .
C43 C 0.7787(4) 0.59890(13) 0.1944(3) 0.0485(9) Uani 1 1 d U A .
C44 C 0.8743(4) 0.61311(15) 0.1836(3) 0.0491(10) Uani 1 1 d U . .
H44 H 0.9435 0.5998 0.2195 0.059 Uiso 1 1 calc R . .
C45 C 0.8717(3) 0.64528(13) 0.1236(3) 0.0432(8) Uani 1 1 d U . .
H45 H 0.9386 0.6544 0.1178 0.052 Uiso 1 1 calc R . .
C46 C 0.7811(5) 0.56526(14) 0.2652(3) 0.0636(12) Uani 1 1 d DU . .
N1 N 0.8197(6) 0.4978(2) 0.3856(5) 0.0493(12) Uani 0.501(4) 1 d PDU A 1
C47 C 0.7240(9) 0.5280(3) 0.2353(6) 0.0529(19) Uani 0.501(4) 1 d PDU A 1
H47 H 0.6789 0.5233 0.1718 0.063 Uiso 0.501(4) 1 calc PR A 1
C48 C 0.7350(9) 0.4968(3) 0.3026(5) 0.0529(14) Uani 0.501(4) 1 d PDU A 1
H48 H 0.6812 0.4741 0.2897 0.063 Uiso 0.501(4) 1 calc PR A 1
C49 C 0.8972(7) 0.5298(2) 0.4080(6) 0.0507(13) Uani 0.501(4) 1 d PDU A 1
H49 H 0.9581 0.5298 0.4663 0.061 Uiso 0.501(4) 1 calc PR A 1
C50 C 0.8852(7) 0.5624(3) 0.3435(5) 0.0525(13) Uani 0.501(4) 1 d PDU A 1
H50 H 0.9439 0.5824 0.3507 0.063 Uiso 0.501(4) 1 calc PR A 1
C51 C 0.8252(9) 0.4644(3) 0.4563(7) 0.0593(16) Uani 0.501(4) 1 d PDU A 1
H51B H 0.9000 0.4641 0.5067 0.071 Uiso 0.501(4) 1 calc PR A 1
H51A H 0.8093 0.4350 0.4279 0.071 Uiso 0.501(4) 1 calc PR A 1
C52 C 0.7371(8) 0.4775(4) 0.4942(8) 0.0713(18) Uani 0.501(4) 1 d PDU A 1
H52A H 0.7434 0.4564 0.5442 0.086 Uiso 0.501(4) 1 calc PR A 1
H52B H 0.7599 0.5063 0.5245 0.086 Uiso 0.501(4) 1 calc PR A 1
O12 O 0.6222(9) 0.4808(4) 0.4379(8) 0.102(2) Uani 0.501(4) 1 d PDU A 1
H12A H 0.5873 0.4895 0.4703 0.154 Uiso 0.501(4) 1 calc PR A 1
N1A N 0.7653(7) 0.5052(2) 0.3958(5) 0.0493(12) Uani 0.499(4) 1 d PDU A 2
C47A C 0.7878(10) 0.5219(2) 0.2550(6) 0.0525(18) Uani 0.499(4) 1 d PDU A 2
H47A H 0.7943 0.5113 0.1999 0.063 Uiso 0.499(4) 1 calc PR A 2
C48A C 0.7859(9) 0.4919(3) 0.3210(6) 0.0529(14) Uani 0.499(4) 1 d PDU A 2
H48A H 0.7990 0.4618 0.3138 0.063 Uiso 0.499(4) 1 calc PR A 2
C49A C 0.7387(8) 0.5475(2) 0.4043(6) 0.0507(13) Uani 0.499(4) 1 d PDU A 2
H49A H 0.7192 0.5566 0.4544 0.061 Uiso 0.499(4) 1 calc PR A 2
C50A C 0.7410(8) 0.5768(3) 0.3377(5) 0.0525(13) Uani 0.499(4) 1 d PDU A 2
H50A H 0.7153 0.6057 0.3392 0.063 Uiso 0.499(4) 1 calc PR A 2
C51A C 0.7638(9) 0.4707(3) 0.4605(7) 0.0593(16) Uani 0.499(4) 1 d PDU A 2
H51D H 0.8050 0.4804 0.5253 0.071 Uiso 0.499(4) 1 calc PR A 2
H51C H 0.7998 0.4439 0.4494 0.071 Uiso 0.499(4) 1 calc PR A 2
C52A C 0.6419(9) 0.4612(5) 0.4448(8) 0.0713(18) Uani 0.499(4) 1 d PDU A 2
H52C H 0.6398 0.4348 0.4810 0.086 Uiso 0.499(4) 1 calc PR A 2
H52D H 0.6133 0.4860 0.4702 0.086 Uiso 0.499(4) 1 calc PR A 2
O12A O 0.5689(10) 0.4545(4) 0.3517(7) 0.102(2) Uani 0.499(4) 1 d PDU A 2
H12B H 0.5641 0.4276 0.3397 0.154 Uiso 0.499(4) 1 calc PR A 2

loop_
_atom_site_aniso_label
_atom_site_aniso_U_11
_atom_site_aniso_U_22
_atom_site_aniso_U_33
_atom_site_aniso_U_23
_atom_site_aniso_U_13
_atom_site_aniso_U_12
F1 0.062(2) 0.108(3) 0.079(2) -0.002(2) 0.0063(17) 0.0024(19)
F2 0.101(3) 0.073(2) 0.161(4) -0.042(3) 0.061(3) -0.030(2)
F3 0.161(5) 0.114(3) 0.136(4) 0.036(3) 0.102(4) 0.009(3)
F4 0.0452(19) 0.139(4) 0.135(4) -0.024(3) 0.013(2) -0.001(2)
F5 0.086(2) 0.067(2) 0.121(3) -0.028(2) 0.043(2) -0.0195(18)
F6 0.094(3) 0.124(3) 0.085(2) 0.023(2) 0.045(2) 0.014(2)
F7 0.130(5) 0.232(6) 0.171(5) 0.094(5) 0.085(4) 0.030(4)
F8 0.244(8) 0.147(5) 0.158(5) -0.053(4) 0.047(5) -0.043(5)
F9 0.130(4) 0.111(3) 0.092(3) 0.029(2) 0.058(3) 0.034(3)
F10 0.178(6) 0.230(6) 0.136(4) 0.115(4) 0.089(4) 0.066(5)
F11 0.220(7) 0.065(3) 0.193(6) -0.006(3) -0.025(5) 0.008(3)
F12 0.097(4) 0.238(6) 0.078(3) 0.051(3) 0.022(2) -0.006(4)
P1 0.0451(7) 0.0597(7) 0.0648(8) -0.0040(5) 0.0193(6) -0.0159(5)
P2 0.0929(12) 0.0689(9) 0.0614(8) 0.0097(7) 0.0338(8) -0.0137(8)
O1 0.114(4) 0.080(3) 0.063(2) 0.009(2) 0.013(2) -0.018(2)
O2 0.0360(13) 0.0408(13) 0.0562(15) 0.0125(12) 0.0166(12) 0.0032(10)
O3 0.0343(13) 0.0322(12) 0.0488(13) 0.0027(10) 0.0190(11) 0.0003(9)
O4 0.0518(16) 0.0379(13) 0.0529(15) -0.0028(11) 0.0244(13) -0.0069(12)
O5 0.0492(16) 0.0471(15) 0.0526(16) -0.0123(12) 0.0146(13) -0.0028(12)
O6 0.092(2) 0.0484(16) 0.0614(18) 0.0046(14) 0.0438(18) 0.0085(16)
O7 0.0594(18) 0.0564(16) 0.0487(15) 0.0111(13) 0.0257(14) 0.0134(14)
O8 0.077(2) 0.0378(14) 0.0461(15) 0.0005(12) 0.0103(15) 0.0074(14)
O9 0.0354(14) 0.0510(15) 0.0500(14) -0.0123(12) 0.0124(12) -0.0049(11)
O10 0.0361(13) 0.0391(13) 0.0394(13) -0.0015(10) 0.0090(11) -0.0008(10)
O11 0.0496(18) 0.0553(18) 0.0634(19) -0.0020(15) 0.0058(15) -0.0113(14)
N2 0.0375(15) 0.0405(15) 0.0425(15) -0.0041(12) 0.0145(13) -0.0013(12)
C1 0.081(5) 0.182(8) 0.111(6) -0.010(6) 0.024(4) -0.037(5)
C2 0.095(4) 0.048(2) 0.058(2) 0.009(2) 0.010(3) 0.008(2)
C3 0.063(3) 0.048(2) 0.049(2) 0.0092(17) 0.014(2) -0.0132(19)
C4 0.0332(17) 0.0462(19) 0.054(2) 0.0166(16) 0.0175(16) 0.0048(15)
C5 0.0323(17) 0.051(2) 0.056(2) 0.0144(17) 0.0231(16) 0.0019(15)
C6 0.0305(17) 0.0470(19) 0.061(2) 0.0123(17) 0.0226(17) 0.0069(14)
C7 0.0275(15) 0.0455(18) 0.0507(19) 0.0087(15) 0.0176(15) 0.0044(14)
C8 0.0310(17) 0.0464(19) 0.061(2) 0.0021(17) 0.0185(17) -0.0045(15)
C9 0.038(2) 0.050(2) 0.076(3) -0.001(2) 0.019(2) -0.0092(16)
C10 0.052(2) 0.060(3) 0.089(3) -0.010(2) 0.021(2) -0.018(2)
C11 0.052(3) 0.068(3) 0.074(3) -0.006(2) 0.011(2) -0.019(2)
C12 0.041(2) 0.064(2) 0.059(2) -0.002(2) 0.0090(19) -0.0132(18)
C13 0.0297(17) 0.053(2) 0.058(2) 0.0023(18) 0.0123(16) -0.0038(15)
C14 0.0301(17) 0.0499(19) 0.0487(18) 0.0114(16) 0.0153(15) -0.0001(14)
C15 0.0298(16) 0.0441(17) 0.0398(16) 0.0035(14) 0.0166(14) 0.0048(13)
C16 0.0365(17) 0.0389(17) 0.0398(16) 0.0066(14) 0.0179(15) 0.0085(14)
C17 0.0343(16) 0.0302(15) 0.0376(15) -0.0024(12) 0.0156(14) 0.0032(12)
C18 0.0365(17) 0.0324(15) 0.0355(15) -0.0029(12) 0.0163(14) -0.0003(13)
C19 0.0323(16) 0.0330(15) 0.0394(16) 0.0009(13) 0.0146(14) 0.0024(12)
C20 0.0339(17) 0.0377(16) 0.0486(18) 0.0027(14) 0.0217(15) 0.0045(13)
C21 0.0421(19) 0.0445(19) 0.0444(18) 0.0016(15) 0.0197(16) 0.0028(15)
C22 0.048(2) 0.0432(18) 0.0439(18) 0.0057(15) 0.0220(16) -0.0002(16)
C23 0.055(2) 0.048(2) 0.073(3) 0.001(2) 0.029(2) -0.0141(19)
C24 0.044(2) 0.047(2) 0.063(2) -0.0067(18) 0.0164(19) -0.0108(17)
C25 0.069(3) 0.066(3) 0.065(3) -0.027(2) 0.017(2) -0.006(2)
C26 0.071(3) 0.048(2) 0.064(2) -0.0182(19) 0.031(2) -0.004(2)
C27 0.068(3) 0.048(2) 0.052(2) -0.0109(17) 0.024(2) 0.0074(19)
C28 0.069(3) 0.067(3) 0.057(2) -0.018(2) 0.010(2) 0.010(2)
C29 0.054(3) 0.066(3) 0.092(3) -0.026(3) 0.019(3) 0.000(2)
C30 0.064(3) 0.054(2) 0.104(4) -0.014(3) 0.038(3) -0.009(2)
C31 0.067(3) 0.049(2) 0.079(3) -0.004(2) 0.040(2) -0.006(2)
C32 0.056(2) 0.0422(18) 0.054(2) -0.0058(16) 0.0283(18) 0.0001(16)
C33 0.083(3) 0.046(2) 0.050(2) 0.0048(17) 0.027(2) 0.005(2)
C34 0.080(3) 0.051(2) 0.043(2) -0.0081(18) 0.009(2) 0.004(2)
C35 0.053(2) 0.044(2) 0.061(2) -0.0011(18) 0.013(2) -0.0043(17)
C36 0.041(2) 0.045(2) 0.061(2) -0.0043(18) 0.0112(18) -0.0059(16)
C37 0.0350(18) 0.050(2) 0.0445(18) 0.0000(16) 0.0101(16) 0.0095(15)
C38 0.0413(19) 0.0413(17) 0.0405(17) 0.0020(14) 0.0138(15) 0.0067(15)
C39 0.043(2) 0.0395(18) 0.049(2) 0.0042(15) 0.0144(17) 0.0023(15)
C40 0.050(2) 0.0420(19) 0.050(2) -0.0017(16) 0.0184(17) -0.0040(16)
C41 0.0342(18) 0.052(2) 0.051(2) 0.0054(17) 0.0121(16) 0.0031(15)
C42 0.045(2) 0.064(2) 0.049(2) 0.0094(19) 0.0126(18) -0.0047(19)
C43 0.057(2) 0.0404(18) 0.0424(18) -0.0019(15) 0.0132(17) 0.0039(16)
C44 0.042(2) 0.055(2) 0.0436(18) -0.0082(17) 0.0094(16) 0.0140(17)
C45 0.0333(17) 0.052(2) 0.0396(17) -0.0111(15) 0.0091(15) 0.0052(15)
C46 0.078(3) 0.045(2) 0.046(2) -0.0026(17) -0.002(2) -0.006(2)
N1 0.053(3) 0.046(2) 0.047(2) -0.0020(17) 0.016(2) -0.006(2)
C47 0.059(4) 0.048(3) 0.046(3) 0.007(3) 0.014(3) -0.006(3)
C48 0.058(3) 0.048(2) 0.049(2) -0.001(2) 0.016(3) -0.009(3)
C49 0.054(3) 0.047(2) 0.046(2) -0.005(2) 0.014(2) -0.009(2)
C50 0.059(3) 0.047(3) 0.048(2) -0.001(2) 0.017(2) -0.004(2)
C51 0.064(3) 0.056(3) 0.056(3) 0.002(2) 0.021(3) -0.009(3)
C52 0.074(3) 0.070(3) 0.068(3) 0.004(3) 0.025(3) -0.008(3)
O12 0.103(5) 0.098(5) 0.094(4) 0.020(4) 0.024(4) -0.011(4)
N1A 0.053(3) 0.046(2) 0.047(2) -0.0020(17) 0.016(2) -0.006(2)
C47A 0.066(4) 0.044(3) 0.048(3) -0.002(3) 0.022(3) 0.004(3)
C48A 0.058(3) 0.048(2) 0.049(2) -0.001(2) 0.016(3) -0.009(3)
C49A 0.054(3) 0.047(2) 0.046(2) -0.005(2) 0.014(2) -0.009(2)
C50A 0.059(3) 0.047(3) 0.048(2) -0.001(2) 0.017(2) -0.004(2)
C51A 0.064(3) 0.056(3) 0.056(3) 0.002(2) 0.021(3) -0.009(3)
C52A 0.074(3) 0.070(3) 0.068(3) 0.004(3) 0.025(3) -0.008(3)
O12A 0.103(5) 0.098(5) 0.094(4) 0.020(4) 0.024(4) -0.011(4)

loop_
_atom_type_symbol
_atom_type_description
_atom_type_scat_dispersion_real
_atom_type_scat_dispersion_imag
_atom_type_scat_source
C C 0.0033 0.0016 'International Tables Vol C Tables 4.2.6.8 and 6.1.1.4'
H H 0.0000 0.0000 'International Tables Vol C Tables 4.2.6.8 and 6.1.1.4'
N N 0.0061 0.0033 'International Tables Vol C Tables 4.2.6.8 and 6.1.1.4'
O O 0.0106 0.0060 'International Tables Vol C Tables 4.2.6.8 and 6.1.1.4'
F F 0.0171 0.0103 'International Tables Vol C Tables 4.2.6.8 and 6.1.1.4'
P P 0.1023 0.0942 'International Tables Vol C Tables 4.2.6.8 and 6.1.1.4'

loop_
_geom_angle_atom_site_label_1
_geom_angle_atom_site_label_2
_geom_angle_atom_site_label_3
_geom_angle
_geom_angle_site_symmetry_1
_geom_angle_site_symmetry_3
F3 P1 F5 92.1(3) . .
F3 P1 F4 90.6(3) . .
F5 P1 F4 90.2(3) . .
F3 P1 F1 92.3(3) . .
F5 P1 F1 89.5(2) . .
F4 P1 F1 177.1(3) . .
F3 P1 F2 92.0(3) . .
F5 P1 F2 175.7(3) . .
F4 P1 F2 90.9(3) . .
F1 P1 F2 89.1(2) . .
F3 P1 F6 179.2(3) . .
F5 P1 F6 88.4(2) . .
F4 P1 F6 90.0(3) . .
F1 P1 F6 87.1(2) . .
F2 P1 F6 87.4(3) . .
F11 P2 F7 96.2(5) . .
F11 P2 F10 90.0(5) . .
F7 P2 F10 172.7(4) . .
F11 P2 F9 90.6(3) . .
F7 P2 F9 87.4(3) . .
F10 P2 F9 88.7(3) . .
F11 P2 F12 85.6(4) . .
F7 P2 F12 92.1(3) . .
F10 P2 F12 92.2(3) . .
F9 P2 F12 176.1(3) . .
F11 P2 F8 170.1(5) . .
F7 P2 F8 89.6(5) . .
F10 P2 F8 83.8(5) . .
F9 P2 F8 81.6(4) . .
F12 P2 F8 102.3(4) . .
C2 O1 C1 113.8(6) . .
C4 O2 C3 114.6(3) . .
C17 O3 C21 117.4(3) . .
C23 O4 C22 112.7(3) . .
C24 O5 C25 112.6(4) . .
C27 O6 C26 119.6(4) . .
C32 O7 C33 118.2(4) . .
C35 O8 C34 113.9(3) . .
C36 O9 C37 112.2(3) . .
C18 O10 C38 118.6(3) . .
C39 O11 H11A 109.5 . .
C41 N2 C45 120.3(4) . .
C41 N2 C40 119.9(3) . .
C45 N2 C40 119.7(4) . .
O1 C1 H1A 109.5 . .
O1 C1 H1B 109.5 . .
H1A C1 H1B 109.5 . .
O1 C1 H1C 109.4 . .
H1A C1 H1C 109.5 . .
H1B C1 H1C 109.5 . .
O1 C2 C3 115.8(5) . .
O1 C2 H2 122.1 . .
C3 C2 H2 122.1 . .
O2 C3 C2 105.8(4) . .
O2 C3 H3B 110.6 . .
C2 C3 H3B 110.6 . .
O2 C3 H3A 110.6 . .
C2 C3 H3A 110.6 . .
H3B C3 H3A 108.7 . .
O2 C4 C5 121.2(4) . .
O2 C4 C6 121.3(4) . 3_665
C5 C4 C6 117.4(4) . 3_665
C6 C5 C4 121.2(4) . .
C6 C5 C14 113.5(3) . .
C4 C5 C14 125.3(4) . .
C5 C6 C4 121.4(4) . 3_665
C5 C6 C7 113.8(4) . .
C4 C6 C7 124.8(4) 3_665 .
C8 C7 C6 104.7(3) . .
C8 C7 C20 107.6(3) . .
C6 C7 C20 103.5(3) . .
C8 C7 H7 113.4 . .
C6 C7 H7 113.4 . .
C20 C7 H7 113.4 . .
C9 C8 C13 121.3(4) . .
C9 C8 C7 125.9(4) . .
C13 C8 C7 112.7(4) . .
C10 C9 C8 118.5(5) . .
C10 C9 H9 120.8 . .
C8 C9 H9 120.8 . .
C11 C10 C9 121.3(5) . .
C11 C10 H10 119.4 . .
C9 C10 H10 119.4 . .
C10 C11 C12 121.0(5) . .
C10 C11 H11 119.5 . .
C12 C11 H11 119.5 . .
C11 C12 C13 118.6(5) . .
C11 C12 H12 120.7 . .
C13 C12 H12 120.7 . .
C8 C13 C12 119.5(4) . .
C8 C13 C14 114.3(4) . .
C12 C13 C14 126.2(4) . .
C13 C14 C15 107.4(3) . .
C13 C14 C5 104.4(3) . .
C15 C14 C5 103.2(3) . .
C13 C14 H14 113.6 . .
C15 C14 H14 113.6 . .
C5 C14 H14 113.6 . .
C20 C15 C16 119.7(3) . .
C20 C15 C14 113.3(3) . .
C16 C15 C14 126.6(3) . .
C17 C16 C15 119.5(3) . .
C17 C16 H16 120.2 . .
C15 C16 H16 120.2 . .
C16 C17 O3 118.2(3) . .
C16 C17 C18 121.2(3) . .
O3 C17 C18 120.2(3) . .
O10 C18 C19 124.2(3) . .
O10 C18 C17 116.4(3) . .
C19 C18 C17 119.4(3) . .
C18 C19 C20 119.1(3) . .
C18 C19 H19 120.4 . .
C20 C19 H19 120.4 . .
C15 C20 C19 121.0(3) . .
C15 C20 C7 113.5(3) . .
C19 C20 C7 125.2(3) . .
O3 C21 C22 106.5(3) . .
O3 C21 H21A 110.4 . .
C22 C21 H21A 110.4 . .
O3 C21 H21B 110.4 . .
C22 C21 H21B 110.4 . .
H21A C21 H21B 108.6 . .
O4 C22 C21 109.6(3) . .
O4 C22 H22B 109.7 . .
C21 C22 H22B 109.7 . .
O4 C22 H22A 109.7 . .
C21 C22 H22A 109.7 . .
H22B C22 H22A 108.2 . .
O4 C23 C24 110.6(4) . .
O4 C23 H23A 109.5 . .
C24 C23 H23A 109.5 . .
O4 C23 H23B 109.5 . .
C24 C23 H23B 109.5 . .
H23A C23 H23B 108.1 . .
O5 C24 C23 108.4(4) . .
O5 C24 H24 125.8 . .
C23 C24 H24 125.8 . .
O5 C25 C26 109.2(4) . .
O5 C25 H25B 109.8 . .
C26 C25 H25B 109.8 . .
O5 C25 H25A 109.8 . .
C26 C25 H25A 109.8 . .
H25B C25 H25A 108.3 . .
O6 C26 C25 108.5(4) . .
O6 C26 H26B 110.0 . .
C25 C26 H26B 110.0 . .
O6 C26 H26A 110.0 . .
C25 C26 H26A 110.0 . .
H26B C26 H26A 108.4 . .
C28 C27 C32 121.5(5) . .
C28 C27 O6 120.3(5) . .
C32 C27 O6 118.1(5) . .
C27 C28 C29 118.4(5) . .
C27 C28 H28 120.8 . .
C29 C28 H28 120.8 . .
C30 C29 C28 119.1(6) . .
C30 C29 H29 120.4 . .
C28 C29 H29 120.4 . .
C29 C30 C31 121.7(6) . .
C29 C30 H30 119.1 . .
C31 C30 H30 119.1 . .
C32 C31 C30 120.2(6) . .
C32 C31 H31 119.9 . .
C30 C31 H31 119.9 . .
O7 C32 C31 125.6(5) . .
O7 C32 C27 115.3(4) . .
C31 C32 C27 119.0(5) . .
O7 C33 C34 109.0(4) . .
O7 C33 H33A 109.9 . .
C34 C33 H33A 109.9 . .
O7 C33 H33B 109.9 . .
C34 C33 H33B 109.9 . .
H33A C33 H33B 108.3 . .
O8 C34 C33 113.9(4) . .
O8 C34 H34 123.1 . .
C33 C34 H34 123.1 . .
O8 C35 C36 110.2(4) . .
O8 C35 H35B 109.6 . .
C36 C35 H35B 109.6 . .
O8 C35 H35A 109.6 . .
C36 C35 H35A 109.6 . .
H35B C35 H35A 108.1 . .
O9 C36 C35 108.0(4) . .
O9 C36 H36B 110.1 . .
C35 C36 H36B 110.1 . .
O9 C36 H36A 110.1 . .
C35 C36 H36A 110.1 . .
H36B C36 H36A 108.4 . .
O9 C37 C38 107.0(3) . .
O9 C37 H37A 110.3 . .
C38 C37 H37A 110.3 . .
O9 C37 H37B 110.3 . .
C38 C37 H37B 110.3 . .
H37A C37 H37B 108.6 . .
O10 C38 C37 107.1(3) . .
O10 C38 H38B 110.3 . .
C37 C38 H38B 110.3 . .
O10 C38 H38A 110.3 . .
C37 C38 H38A 110.3 . .
H38B C38 H38A 108.5 . .
O11 C39 C40 112.3(4) . .
O11 C39 H39B 109.1 . .
C40 C39 H39B 109.1 . .
O11 C39 H39A 109.1 . .
C40 C39 H39A 109.1 . .
H39B C39 H39A 107.9 . .
N2 C40 C39 111.9(3) . .
N2 C40 H40B 109.2 . .
C39 C40 H40B 109.2 . .
N2 C40 H40A 109.2 . .
C39 C40 H40A 109.2 . .
H40B C40 H40A 107.9 . .
N2 C41 C42 121.3(4) . .
N2 C41 H41 119.4 . .
C42 C41 H41 119.4 . .
C41 C42 C43 119.3(4) . .
C41 C42 H42 120.4 . .
C43 C42 H42 120.4 . .
C44 C43 C42 117.2(4) . .
C44 C43 C46 122.4(4) . .
C42 C43 C46 120.3(5) . .
C45 C44 C43 121.7(4) . .
C45 C44 H44 119.1 . .
C43 C44 H44 119.1 . .
C44 C45 N2 120.2(4) . .
C44 C45 H45 119.9 . .
N2 C45 H45 119.9 . .
C47A C46 C47 34.2(6) . .
C47A C46 C50 87.6(7) . .
C47 C46 C50 117.4(6) . .
C47A C46 C50A 112.9(6) . .
C47 C46 C50A 99.2(7) . .
C50 C46 C50A 81.7(6) . .
C47A C46 C43 125.0(5) . .
C47 C46 C43 118.2(5) . .
C50 C46 C43 114.5(5) . .
C50A C46 C43 119.5(5) . .
C48 N1 C49 121.5(7) . .
C48 N1 C51 119.4(7) . .
C49 N1 C51 119.1(7) . .
C46 C47 C48 116.0(8) . .
C46 C47 H47 122.0 . .
C48 C47 H47 122.0 . .
N1 C48 C47 121.7(8) . .
N1 C48 H48 119.2 . .
C47 C48 H48 119.2 . .
N1 C49 C50 117.9(7) . .
N1 C49 H49 121.1 . .
C50 C49 H49 121.1 . .
C49 C50 C46 118.0(7) . .
C49 C50 H50 121.0 . .
C46 C50 H50 121.0 . .
N1 C51 C52 106.1(9) . .
N1 C51 H51B 110.5 . .
C52 C51 H51B 110.5 . .
N1 C51 H51A 110.5 . .
C52 C51 H51A 110.5 . .
H51B C51 H51A 108.7 . .
O12 C52 C51 123.2(11) . .
O12 C52 H52A 106.5 . .
C51 C52 H52A 106.5 . .
O12 C52 H52B 106.5 . .
C51 C52 H52B 106.5 . .
H52A C52 H52B 106.5 . .
C48A N1A C49A 120.8(7) . .
C48A N1A C51A 115.8(8) . .
C49A N1A C51A 123.2(8) . .
C46 C47A C48A 123.0(8) . .
C46 C47A H47A 118.5 . .
C48A C47A H47A 118.5 . .
N1A C48A C47A 120.4(8) . .
N1A C48A H48A 119.8 . .
C47A C48A H48A 119.8 . .
N1A C49A C50A 117.7(8) . .
N1A C49A H49A 121.1 . .
C50A C49A H49A 121.1 . .
C49A C50A C46 122.9(7) . .
C49A C50A H50A 118.6 . .
C46 C50A H50A 118.5 . .
N1A C51A C52A 108.1(9) . .
N1A C51A H51D 110.1 . .
C52A C51A H51D 110.1 . .
N1A C51A H51C 110.1 . .
C52A C51A H51C 110.1 . .
H51D C51A H51C 108.4 . .
O12A C52A C51A 116.0(11) . .
O12A C52A H52C 108.3 . .
C51A C52A H52C 108.3 . .
O12A C52A H52D 108.3 . .
C51A C52A H52D 108.3 . .
H52C C52A H52D 107.4 . .
C52A O12A H12B 109.5 . .

loop_
_geom_bond_atom_site_label_1
_geom_bond_atom_site_label_2
_geom_bond_distance
_geom_bond_site_symmetry_2
F1 P1 1.591(4) .
F2 P1 1.591(4) .
F3 P1 1.551(4) .
F4 P1 1.590(4) .
F5 P1 1.568(3) .
F6 P1 1.608(4) .
F7 P2 1.536(6) .
F8 P2 1.611(7) .
F9 P2 1.571(5) .
F10 P2 1.566(6) .
F11 P2 1.467(5) .
F12 P2 1.604(5) .
O1 C2 1.366(7) .
O1 C1 1.420(10) .
O2 C4 1.368(5) .
O2 C3 1.457(5) .
O3 C17 1.399(4) .
O3 C21 1.452(5) .
O4 C23 1.411(5) .
O4 C22 1.425(5) .
O5 C24 1.419(6) .
O5 C25 1.432(6) .
O6 C27 1.385(6) .
O6 C26 1.393(6) .
O7 C32 1.371(6) .
O7 C33 1.434(5) .
O8 C35 1.414(6) .
O8 C34 1.432(6) .
O9 C36 1.429(5) .
O9 C37 1.429(5) .
O10 C18 1.362(4) .
O10 C38 1.434(4) .
O11 C39 1.420(5) .
O11 H11A 0.8400 .
N2 C41 1.347(5) .
N2 C45 1.351(5) .
N2 C40 1.489(5) .
C1 H1A 0.9800 .
C1 H1B 0.9800 .
C1 H1C 0.9800 .
C2 C3 1.524(7) .
C2 H2 0.9500 .
C3 H3B 0.9900 .
C3 H3A 0.9900 .
C4 C5 1.404(6) .
C4 C6 1.407(6) 3_665
C5 C6 1.379(6) .
C5 C14 1.535(6) .
C6 C4 1.407(6) 3_665
C6 C7 1.526(5) .
C7 C8 1.526(6) .
C7 C20 1.534(5) .
C7 H7 1.0000 .
C8 C9 1.386(6) .
C8 C13 1.393(6) .
C9 C10 1.381(8) .
C9 H9 0.9500 .
C10 C11 1.370(8) .
C10 H10 0.9500 .
C11 C12 1.391(8) .
C11 H11 0.9500 .
C12 C13 1.401(7) .
C12 H12 0.9500 .
C13 C14 1.522(6) .
C14 C15 1.534(5) .
C14 H14 1.0000 .
C15 C20 1.389(5) .
C15 C16 1.392(5) .
C16 C17 1.380(5) .
C16 H16 0.9500 .
C17 C18 1.400(5) .
C18 C19 1.393(5) .
C19 C20 1.398(5) .
C19 H19 0.9500 .
C21 C22 1.480(5) .
C21 H21A 0.9900 .
C21 H21B 0.9900 .
C22 H22B 0.9900 .
C22 H22A 0.9900 .
C23 C24 1.486(7) .
C23 H23A 0.9900 .
C23 H23B 0.9900 .
C24 H24 0.9500 .
C25 C26 1.470(8) .
C25 H25B 0.9900 .
C25 H25A 0.9900 .
C26 H26B 0.9900 .
C26 H26A 0.9900 .
C27 C28 1.366(8) .
C27 C32 1.381(6) .
C28 C29 1.470(9) .
C28 H28 0.9500 .
C29 C30 1.300(9) .
C29 H29 0.9500 .
C30 C31 1.412(8) .
C30 H30 0.9500 .
C31 C32 1.371(7) .
C31 H31 0.9500 .
C33 C34 1.464(8) .
C33 H33A 0.9900 .
C33 H33B 0.9900 .
C34 H34 0.9500 .
C35 C36 1.488(7) .
C35 H35B 0.9900 .
C35 H35A 0.9900 .
C36 H36B 0.9900 .
C36 H36A 0.9900 .
C37 C38 1.500(6) .
C37 H37A 0.9900 .
C37 H37B 0.9900 .
C38 H38B 0.9900 .
C38 H38A 0.9900 .
C39 C40 1.505(6) .
C39 H39B 0.9900 .
C39 H39A 0.9900 .
C40 H40B 0.9900 .
C40 H40A 0.9900 .
C41 C42 1.369(6) .
C41 H41 0.9500 .
C42 C43 1.407(6) .
C42 H42 0.9500 .
C43 C44 1.385(7) .
C43 C46 1.499(6) .
C44 C45 1.348(6) .
C44 H44 0.9500 .
C45 H45 0.9500 .
C46 C47A 1.342(7) .
C46 C47 1.343(7) .
C46 C50 1.438(7) .
C46 C50A 1.455(8) .
N1 C48 1.342(8) .
N1 C49 1.351(8) .
N1 C51 1.483(8) .
C47 C48 1.383(8) .
C47 H47 0.9500 .
C48 H48 0.9500 .
C49 C50 1.382(8) .
C49 H49 0.9500 .
C50 H50 0.9500 .
C51 C52 1.528(9) .
C51 H51B 0.9900 .
C51 H51A 0.9900 .
C52 O12 1.419(9) .
C52 H52A 0.9900 .
C52 H52B 0.9900 .
O12 H12A 0.8400 .
N1A C48A 1.353(8) .
N1A C49A 1.356(8) .
N1A C51A 1.464(8) .
C47A C48A 1.386(8) .
C47A H47A 0.9500 .
C48A H48A 0.9500 .
C49A C50A 1.380(8) .
C49A H49A 0.9500 .
C50A H50A 0.9500 .
C51A C52A 1.536(9) .
C51A H51D 0.9900 .
C51A H51C 0.9900 .
C52A O12A 1.413(9) .
C52A H52C 0.9900 .
C52A H52D 0.9900 .
O12A H12B 0.8400 .

loop_
_geom_torsion_atom_site_label_1
_geom_torsion_atom_site_label_2
_geom_torsion_atom_site_label_3
_geom_torsion_atom_site_label_4
_geom_torsion
_geom_torsion_site_symmetry_1
_geom_torsion_site_symmetry_4
C1 O1 C2 C3 -93.3(8) . .
C4 O2 C3 C2 -165.4(4) . .
O1 C2 C3 O2 -62.2(6) . .
C3 O2 C4 C5 -101.3(5) . .
C3 O2 C4 C6 81.9(5) . 3_665
O2 C4 C5 C6 -176.7(4) . .
C6 C4 C5 C6 0.2(7) 3_665 .
O2 C4 C5 C14 3.6(7) . .
C6 C4 C5 C14 -179.5(4) 3_665 .
C4 C5 C6 C4 -0.3(7) . 3_665
C14 C5 C6 C4 179.5(4) . 3_665
C4 C5 C6 C7 -179.2(4) . .
C14 C5 C6 C7 0.6(5) . .
C5 C6 C7 C8 -56.4(5) . .
C4 C6 C7 C8 124.7(4) 3_665 .
C5 C6 C7 C20 56.2(5) . .
C4 C6 C7 C20 -122.7(4) 3_665 .
C6 C7 C8 C9 -120.2(4) . .
C20 C7 C8 C9 130.1(4) . .
C6 C7 C8 C13 55.6(4) . .
C20 C7 C8 C13 -54.1(4) . .
C13 C8 C9 C10 0.8(7) . .
C7 C8 C9 C10 176.2(4) . .
C8 C9 C10 C11 0.0(8) . .
C9 C10 C11 C12 -0.4(9) . .
C10 C11 C12 C13 -0.1(8) . .
C9 C8 C13 C12 -1.3(6) . .
C7 C8 C13 C12 -177.3(4) . .
C9 C8 C13 C14 176.4(4) . .
C7 C8 C13 C14 0.3(5) . .
C11 C12 C13 C8 0.9(7) . .
C11 C12 C13 C14 -176.4(4) . .
C8 C13 C14 C15 53.5(4) . .
C12 C13 C14 C15 -129.1(4) . .
C8 C13 C14 C5 -55.6(4) . .
C12 C13 C14 C5 121.8(5) . .
C6 C5 C14 C13 55.0(5) . .
C4 C5 C14 C13 -125.2(4) . .
C6 C5 C14 C15 -57.1(4) . .
C4 C5 C14 C15 122.7(4) . .
C13 C14 C15 C20 -53.5(4) . .
C5 C14 C15 C20 56.4(4) . .
C13 C14 C15 C16 133.5(4) . .
C5 C14 C15 C16 -116.5(4) . .
C20 C15 C16 C17 -0.7(5) . .
C14 C15 C16 C17 171.9(4) . .
C15 C16 C17 O3 -173.5(3) . .
C15 C16 C17 C18 -0.5(5) . .
C21 O3 C17 C16 -122.8(4) . .
C21 O3 C17 C18 64.1(4) . .
C38 O10 C18 C19 3.6(5) . .
C38 O10 C18 C17 -179.4(3) . .
C16 C17 C18 O10 -175.2(3) . .
O3 C17 C18 O10 -2.3(5) . .
C16 C17 C18 C19 1.9(5) . .
O3 C17 C18 C19 174.8(3) . .
O10 C18 C19 C20 174.7(3) . .
C17 C18 C19 C20 -2.3(5) . .
C16 C15 C20 C19 0.3(5) . .
C14 C15 C20 C19 -173.2(3) . .
C16 C15 C20 C7 173.6(3) . .
C14 C15 C20 C7 0.1(5) . .
C18 C19 C20 C15 1.2(5) . .
C18 C19 C20 C7 -171.3(3) . .
C8 C7 C20 C15 54.0(4) . .
C6 C7 C20 C15 -56.5(4) . .
C8 C7 C20 C19 -133.0(4) . .
C6 C7 C20 C19 116.4(4) . .
C17 O3 C21 C22 -177.9(3) . .
C23 O4 C22 C21 172.2(4) . .
O3 C21 C22 O4 67.9(4) . .
C22 O4 C23 C24 174.5(4) . .
C25 O5 C24 C23 -176.4(4) . .
O4 C23 C24 O5 -70.5(5) . .
C24 O5 C25 C26 -172.6(4) . .
C27 O6 C26 C25 151.3(4) . .
O5 C25 C26 O6 66.7(6) . .
C26 O6 C27 C28 74.1(6) . .
C26 O6 C27 C32 -109.8(5) . .
C32 C27 C28 C29 -1.6(7) . .
O6 C27 C28 C29 174.4(4) . .
C27 C28 C29 C30 1.4(7) . .
C28 C29 C30 C31 -1.3(8) . .
C29 C30 C31 C32 1.4(8) . .
C33 O7 C32 C31 2.0(6) . .
C33 O7 C32 C27 -176.7(4) . .
C30 C31 C32 O7 179.7(4) . .
C30 C31 C32 C27 -1.6(7) . .
C28 C27 C32 O7 -179.5(4) . .
O6 C27 C32 O7 4.5(6) . .
C28 C27 C32 C31 1.7(7) . .
O6 C27 C32 C31 -174.3(4) . .
C32 O7 C33 C34 179.9(4) . .
C35 O8 C34 C33 89.5(5) . .
O7 C33 C34 O8 -70.0(5) . .
C34 O8 C35 C36 166.6(4) . .
C37 O9 C36 C35 178.2(3) . .
O8 C35 C36 O9 66.8(5) . .
C36 O9 C37 C38 -161.1(3) . .
C18 O10 C38 C37 -171.7(3) . .
O9 C37 C38 O10 73.4(4) . .
C41 N2 C40 C39 -81.0(5) . .
C45 N2 C40 C39 101.6(4) . .
O11 C39 C40 N2 65.7(5) . .
C45 N2 C41 C42 -1.5(6) . .
C40 N2 C41 C42 -178.8(4) . .
N2 C41 C42 C43 1.6(7) . .
C41 C42 C43 C44 -1.0(7) . .
C41 C42 C43 C46 175.3(4) . .
C42 C43 C44 C45 0.3(6) . .
C46 C43 C44 C45 -175.9(4) . .
C43 C44 C45 N2 -0.2(6) . .
C41 N2 C45 C44 0.8(6) . .
C40 N2 C45 C44 178.1(4) . .
C44 C43 C46 C47A -80.5(9) . .
C42 C43 C46 C47A 103.4(9) . .
C44 C43 C46 C47 -120.1(8) . .
C42 C43 C46 C47 63.8(8) . .
C44 C43 C46 C50 24.8(7) . .
C42 C43 C46 C50 -151.3(6) . .
C44 C43 C46 C50A 119.1(6) . .
C42 C43 C46 C50A -57.0(7) . .
C47A C46 C47 C48 64.1(11) . .
C50 C46 C47 C48 31.9(13) . .
C50A C46 C47 C48 -53.5(11) . .
C43 C46 C47 C48 175.7(8) . .
C49 N1 C48 C47 1.3(17) . .
C51 N1 C48 C47 177.9(10) . .
C46 C47 C48 N1 -18.6(16) . .
C48 N1 C49 C50 1.7(15) . .
C51 N1 C49 C50 -174.9(9) . .
N1 C49 C50 C46 12.0(13) . .
C47A C46 C50 C49 -47.0(9) . .
C47 C46 C50 C49 -29.5(12) . .
C50A C46 C50 C49 66.6(8) . .
C43 C46 C50 C49 -174.7(7) . .
C48 N1 C51 C52 -74.9(12) . .
C49 N1 C51 C52 101.8(11) . .
N1 C51 C52 O12 60.1(14) . .
C47 C46 C47A C48A -87.9(14) . .
C50 C46 C47A C48A 63.8(12) . .
C50A C46 C47A C48A -16.1(14) . .
C43 C46 C47A C48A -177.7(9) . .
C49A N1A C48A C47A 4.6(16) . .
C51A N1A C48A C47A 179.3(10) . .
C46 C47A C48A N1A 6.9(17) . .
C48A N1A C49A C50A -4.4(14) . .
C51A N1A C49A C50A -178.7(9) . .
N1A C49A C50A C46 -6.4(13) . .
C47A C46 C50A C49A 16.2(12) . .
C47 C46 C50A C49A 48.9(10) . .
C50 C46 C50A C49A -67.7(9) . .
C43 C46 C50A C49A 178.9(7) . .
C48A N1A C51A C52A -103.6(11) . .
C49A N1A C51A C52A 71.0(12) . .
N1A C51A C52A O12A 49.1(14) . .

loop_
_platon_squeeze_void_nr
_platon_squeeze_void_average_x
_platon_squeeze_void_average_y
_platon_squeeze_void_average_z
_platon_squeeze_void_volume
_platon_squeeze_void_count_electrons
_platon_squeeze_void_content
1 0.367 0.116 0.892 102 26 ' '
2 0.367 0.384 0.392 102 26 ' '
3 0.633 0.616 0.608 102 26 ' '
4 0.633 0.884 0.108 102 26 ' '
